data_7013568
loop_
_publ_author_name
'Leaver, Stewart A.'
'Palaniandavar, Mallayan'
'Kilner, Colin A.'
'Halcrow, Malcolm A.'

_publ_section_title
;
 A new synthesis of bis(2-{pyrid-2-yl}ethyl)amine (LH) from
 bis(2-{pyrid-2-yl}ethyl)hydroxylamine (LOH), and the copper-dependent
 reduction of LOH to LHElectronic supplementary information (ESI)
 available: Full synthetic procedures and analytical data for the
 compounds in this study. See
 http://www.rsc.org/suppdata/dt/b3/b310144d/
;
_journal_issue 22
_journal_name_full 'Dalton Transactions'
_journal_page_first 4224
_journal_paper_doi 10.1039/b310144d
_journal_year 2003
_chemical_formula_moiety 'C14 H17 Cl2 Co N3 O'
_chemical_formula_sum 'C14 H17 Cl2 Co N3 O'
_chemical_formula_weight 373.14
_chemical_name_systematic
;
[Bis(2-{pyridin-2-yl}ethyl)hydroxylamine]dichlorocobalt(II)
;
_space_group_IT_number 14
_symmetry_cell_setting monoclinic
_symmetry_space_group_name_Hall '-P 2ybc'
_symmetry_space_group_name_H-M 'P 1 21/c 1'
_atom_sites_solution_hydrogens geom
_atom_sites_solution_primary direct
_atom_sites_solution_secondary difmap
_audit_creation_method SHELXL-97
_cell_angle_alpha 90.00
_cell_angle_beta 118.1960(5)
_cell_angle_gamma 90.00
_cell_formula_units_Z 4
_cell_length_a 7.3446(1)
_cell_length_b 15.4679(2)
_cell_length_c 15.2653(2)
_cell_measurement_reflns_used 29914
_cell_measurement_temperature 150(2)
_cell_measurement_theta_max 27.49
_cell_measurement_theta_min 3.15
_cell_volume 1528.43(4)
_computing_cell_refinement 'DENZO-SMN (Otwinowski & Minor, 1997)'
_computing_data_collection 'COLLECT (Nonius, 1999)'
_computing_data_reduction 'DENZO-SMN (Otwinowski & Minor, 1997)'
_computing_molecular_graphics 'ORTEX (McArdle, 1995)'
_computing_publication_material 'local program'
_computing_structure_refinement 'SHELXL-97 (Sheldrick, 1997)'
_computing_structure_solution 'SHELXS-97 (Sheldrick, 1990)'
_diffrn_ambient_temperature 150(2)
_diffrn_detector_area_resol_mean 9.091
_diffrn_measured_fraction_theta_full 0.992
_diffrn_measured_fraction_theta_max 0.992
_diffrn_measurement_device_type 'Nonius KappaCCD diffractometer'
_diffrn_measurement_method 'Area detector scans'
_diffrn_radiation_monochromator graphite
_diffrn_radiation_source 'fine-focus sealed tube'
_diffrn_radiation_type MoK\a
_diffrn_radiation_wavelength 0.71073
_diffrn_reflns_av_R_equivalents 0.0703
_diffrn_reflns_av_sigmaI/netI 0.0285
_diffrn_reflns_limit_h_max 9
_diffrn_reflns_limit_h_min -9
_diffrn_reflns_limit_k_max 20
_diffrn_reflns_limit_k_min -19
_diffrn_reflns_limit_l_max 19
_diffrn_reflns_limit_l_min -19
_diffrn_reflns_number 29914
_diffrn_reflns_theta_full 27.49
_diffrn_reflns_theta_max 27.49
_diffrn_reflns_theta_min 3.15
_exptl_absorpt_coefficient_mu 1.473
_exptl_absorpt_correction_T_max 0.719
_exptl_absorpt_correction_T_min 0.493
_exptl_absorpt_correction_type multi-scan
_exptl_absorpt_process_details
;
Using multiple and symmetry-related data measurements via the program SORTAV
See R.H. Blessing, Acta Cryst (1995), A51, 33-38
;
_exptl_crystal_colour Purple
_exptl_crystal_density_diffrn 1.622
_exptl_crystal_density_method 'not measured'
_exptl_crystal_description Prism
_exptl_crystal_F_000 764
_exptl_crystal_size_max 0.56
_exptl_crystal_size_mid 0.35
_exptl_crystal_size_min 0.24
_refine_diff_density_max 0.325
_refine_diff_density_min -0.477
_refine_diff_density_rms 0.071
_refine_ls_extinction_coef 0.0110(16)
_refine_ls_extinction_expression Fc^*^=kFc[1+0.001xFc^2^\l^3^/sin(2\q)]^-1/4^
_refine_ls_extinction_method SHELXL
_refine_ls_goodness_of_fit_ref 1.055
_refine_ls_hydrogen_treatment mixed
_refine_ls_matrix_type full
_refine_ls_number_parameters 195
_refine_ls_number_reflns 3483
_refine_ls_number_restraints 0
_refine_ls_restrained_S_all 1.055
_refine_ls_R_factor_all 0.0280
_refine_ls_R_factor_gt 0.0265
_refine_ls_shift/su_max 0.001
_refine_ls_shift/su_mean 0.000
_refine_ls_structure_factor_coef Fsqd
_refine_ls_weighting_details 'calc w=1/[\s^2^(Fo^2^)+(0.0349P)^2^+0.6100P] where P=(Fo^2^+2Fc^2^)/3'
_refine_ls_weighting_scheme calc
_refine_ls_wR_factor_gt 0.0694
_refine_ls_wR_factor_ref 0.0705
_reflns_number_gt 3312
_reflns_number_total 3483
_reflns_threshold_expression >2sigma(I)
_cod_data_source_file b310144d.txt
_cod_data_source_block mh80
_cod_depositor_comments
;
The following automatic conversions were performed:
'_symmetry_cell_setting' value 'Monoclinic' changed to 'monoclinic'
according to '/home/saulius/struct/CIF-dictionaries/cif_core.dic'
dictionary named 'cif_core.dic' version 2.4.1 from 2010-06-29.

Automatic conversion script
Id: cif_fix_enum 1527 2010-12-29 10:47:43Z saulius 
;
_cod_original_cell_volume 1528.43(3)
_cod_original_sg_symbol_H-M 'P 21/c'
_cod_database_code 7013568

loop_
_symmetry_equiv_pos_as_xyz
'x, y, z'
'-x, y+1/2, -z+1/2'
'-x, -y, -z'
'x, -y-1/2, z-1/2'

loop_
_atom_site_label
_atom_site_type_symbol
_atom_site_fract_x
_atom_site_fract_y
_atom_site_fract_z
_atom_site_U_iso_or_equiv
_atom_site_adp_type
_atom_site_occupancy
_atom_site_symmetry_multiplicity
_atom_site_calc_flag
_atom_site_refinement_flags
_atom_site_disorder_assembly
_atom_site_disorder_group
Co1 Co -0.27174(3) -0.133517(12) 0.217318(13) 0.02175(9) Uani 1 1 d . . .
N2 N -0.03777(17) -0.07459(8) 0.19645(9) 0.0238(2) Uani 1 1 d . . .
C3 C 0.0643(2) -0.00649(10) 0.27278(12) 0.0305(3) Uani 1 1 d . . .
H3A H -0.0434 0.0307 0.2747 0.037 Uiso 1 1 calc R . .
H3B H 0.1489 0.0302 0.2528 0.037 Uiso 1 1 calc R . .
C4 C 0.2016(2) -0.04155(11) 0.37661(12) 0.0351(4) Uani 1 1 d . . .
H4A H 0.2979 -0.0839 0.3720 0.042 Uiso 1 1 calc R . .
H4B H 0.2860 0.0069 0.4184 0.042 Uiso 1 1 calc R . .
C5 C 0.0986(2) -0.08443(10) 0.43025(11) 0.0290(3) Uani 1 1 d . . .
N6 N -0.09191(19) -0.11818(8) 0.37755(9) 0.0253(3) Uani 1 1 d . . .
C7 C -0.1823(3) -0.15358(10) 0.42818(11) 0.0302(3) Uani 1 1 d . . .
H7 H -0.3189 -0.1754 0.3914 0.036 Uiso 1 1 calc R . .
C8 C -0.0867(3) -0.15987(11) 0.53079(12) 0.0369(4) Uani 1 1 d . . .
H8 H -0.1556 -0.1852 0.5637 0.044 Uiso 1 1 calc R . .
C9 C 0.1136(3) -0.12787(11) 0.58436(13) 0.0406(4) Uani 1 1 d . . .
H9 H 0.1862 -0.1328 0.6547 0.049 Uiso 1 1 calc R . .
C10 C 0.2044(3) -0.08899(12) 0.53366(12) 0.0375(4) Uani 1 1 d . . .
H10 H 0.3392 -0.0652 0.5692 0.045 Uiso 1 1 calc R . .
C11 C -0.1183(2) -0.03494(10) 0.09602(12) 0.0309(3) Uani 1 1 d . . .
H11A H -0.0055 -0.0020 0.0933 0.037 Uiso 1 1 calc R . .
H11B H -0.2290 0.0066 0.0861 0.037 Uiso 1 1 calc R . .
C12 C -0.2028(2) -0.09962(12) 0.01194(11) 0.0331(3) Uani 1 1 d . . .
H12A H -0.2109 -0.0713 -0.0480 0.040 Uiso 1 1 calc R . .
H12B H -0.1030 -0.1479 0.0296 0.040 Uiso 1 1 calc R . .
C13 C -0.4111(2) -0.13686(9) -0.01438(11) 0.0254(3) Uani 1 1 d . . .
N14 N -0.46627(19) -0.14481(8) 0.05764(9) 0.0249(3) Uani 1 1 d . . .
C15 C -0.6570(2) -0.17546(10) 0.03168(11) 0.0283(3) Uani 1 1 d . . .
H15 H -0.6974 -0.1810 0.0821 0.034 Uiso 1 1 calc R . .
C16 C -0.7964(2) -0.19914(10) -0.06362(11) 0.0295(3) Uani 1 1 d . . .
H16 H -0.9307 -0.2187 -0.0789 0.035 Uiso 1 1 calc R . .
C17 C -0.7360(3) -0.19380(10) -0.13717(11) 0.0309(3) Uani 1 1 d . . .
H17 H -0.8267 -0.2116 -0.2033 0.037 Uiso 1 1 calc R . .
C18 C -0.5421(2) -0.16214(10) -0.11224(11) 0.0299(3) Uani 1 1 d . . .
H18 H -0.4978 -0.1576 -0.1613 0.036 Uiso 1 1 calc R . .
O19 O 0.11198(17) -0.13946(7) 0.20647(9) 0.0292(2) Uani 1 1 d . . .
H19 H 0.227(3) -0.1128(16) 0.2100(16) 0.054(7) Uiso 1 1 d . . .
Cl20 Cl -0.50920(5) -0.03520(2) 0.22254(3) 0.02931(11) Uani 1 1 d . . .
Cl21 Cl -0.29254(6) -0.28123(2) 0.22737(3) 0.02997(11) Uani 1 1 d . . .

loop_
_atom_site_aniso_label
_atom_site_aniso_U_11
_atom_site_aniso_U_22
_atom_site_aniso_U_33
_atom_site_aniso_U_23
_atom_site_aniso_U_13
_atom_site_aniso_U_12
Co1 0.02002(13) 0.02433(13) 0.02224(13) 0.00125(6) 0.01108(9) -0.00117(6)
N2 0.0212(5) 0.0243(6) 0.0277(6) 0.0020(5) 0.0131(5) 0.0010(4)
C3 0.0302(7) 0.0273(7) 0.0385(8) -0.0067(6) 0.0200(7) -0.0065(6)
C4 0.0259(7) 0.0446(9) 0.0330(8) -0.0116(7) 0.0125(6) -0.0067(6)
C5 0.0264(7) 0.0303(7) 0.0269(7) -0.0058(6) 0.0099(6) 0.0030(6)
N6 0.0261(6) 0.0263(6) 0.0235(6) -0.0007(5) 0.0116(5) 0.0019(5)
C7 0.0363(8) 0.0293(7) 0.0276(7) 0.0000(6) 0.0173(7) 0.0017(6)
C8 0.0530(10) 0.0333(8) 0.0297(8) 0.0014(6) 0.0238(8) 0.0053(7)
C9 0.0480(10) 0.0442(10) 0.0225(7) -0.0022(6) 0.0107(7) 0.0098(7)
C10 0.0330(8) 0.0426(9) 0.0285(8) -0.0082(7) 0.0077(7) 0.0028(7)
C11 0.0264(7) 0.0330(8) 0.0337(8) 0.0093(6) 0.0145(6) -0.0014(6)
C12 0.0271(7) 0.0502(9) 0.0257(7) 0.0059(7) 0.0154(6) 0.0001(7)
C13 0.0262(7) 0.0280(7) 0.0238(7) 0.0045(5) 0.0134(6) 0.0041(5)
N14 0.0248(6) 0.0288(6) 0.0222(6) 0.0025(5) 0.0119(5) -0.0005(5)
C15 0.0278(7) 0.0336(8) 0.0247(7) 0.0002(6) 0.0133(6) -0.0048(6)
C16 0.0288(7) 0.0287(7) 0.0286(7) -0.0012(6) 0.0117(6) -0.0053(6)
C17 0.0364(8) 0.0282(7) 0.0237(7) -0.0030(6) 0.0106(6) -0.0020(6)
C18 0.0361(8) 0.0318(7) 0.0245(7) 0.0020(6) 0.0164(6) 0.0035(6)
O19 0.0250(5) 0.0278(5) 0.0360(6) 0.0008(4) 0.0155(5) 0.0030(4)
Cl20 0.02407(18) 0.03132(19) 0.0323(2) -0.00106(13) 0.01317(15) 0.00273(13)
Cl21 0.0335(2) 0.02529(18) 0.02816(19) 0.00097(13) 0.01215(16) -0.00137(13)

loop_
_atom_type_symbol
_atom_type_description
_atom_type_scat_dispersion_real
_atom_type_scat_dispersion_imag
_atom_type_scat_source
C C 0.0033 0.0016 'International Tables Vol C Tables 4.2.6.8 and 6.1.1.4'
H H 0.0000 0.0000 'International Tables Vol C Tables 4.2.6.8 and 6.1.1.4'
N N 0.0061 0.0033 'International Tables Vol C Tables 4.2.6.8 and 6.1.1.4'
O O 0.0106 0.0060 'International Tables Vol C Tables 4.2.6.8 and 6.1.1.4'
Cl Cl 0.1484 0.1585 'International Tables Vol C Tables 4.2.6.8 and 6.1.1.4'
Co Co 0.3494 0.9721 'International Tables Vol C Tables 4.2.6.8 and 6.1.1.4'

loop_
_geom_angle_atom_site_label_1
_geom_angle_atom_site_label_2
_geom_angle_atom_site_label_3
_geom_angle
_geom_angle_site_symmetry_1
_geom_angle_site_symmetry_3
_geom_angle_publ_flag
N2 Co1 N14 90.93(5) . . ?
N2 Co1 N6 91.01(5) . . ?
N14 Co1 N6 176.61(5) . . ?
N2 Co1 Cl21 121.78(3) . . ?
N14 Co1 Cl21 88.04(3) . . ?
N6 Co1 Cl21 93.30(3) . . ?
N2 Co1 Cl20 113.54(3) . . ?
N14 Co1 Cl20 89.13(3) . . ?
N6 Co1 Cl20 87.55(3) . . ?
Cl21 Co1 Cl20 124.640(15) . . ?
O19 N2 C3 109.48(11) . . ?
O19 N2 C11 107.90(11) . . ?
C3 N2 C11 108.86(12) . . ?
O19 N2 Co1 108.65(8) . . ?
C3 N2 Co1 109.58(9) . . ?
C11 N2 Co1 112.32(9) . . ?
N2 C3 C4 113.90(13) . . ?
C5 C4 C3 117.88(13) . . ?
N6 C5 C10 121.54(15) . . ?
N6 C5 C4 119.53(13) . . ?
C10 C5 C4 118.92(14) . . ?
C5 N6 C7 117.93(13) . . ?
C5 N6 Co1 128.43(11) . . ?
C7 N6 Co1 113.45(10) . . ?
N6 C7 C8 123.53(16) . . ?
C7 C8 C9 118.02(17) . . ?
C10 C9 C8 118.88(15) . . ?
C9 C10 C5 120.02(16) . . ?
N2 C11 C12 113.94(12) . . ?
C13 C12 C11 116.07(13) . . ?
N14 C13 C18 121.81(14) . . ?
N14 C13 C12 118.61(13) . . ?
C18 C13 C12 119.57(13) . . ?
C13 N14 C15 117.65(13) . . ?
C13 N14 Co1 128.11(10) . . ?
C15 N14 Co1 113.51(9) . . ?
N14 C15 C16 123.70(14) . . ?
C15 C16 C17 118.47(14) . . ?
C18 C17 C16 118.68(14) . . ?
C17 C18 C13 119.61(14) . . ?
N2 O19 H19 109.2(15) . . ?

loop_
_geom_bond_atom_site_label_1
_geom_bond_atom_site_label_2
_geom_bond_distance
_geom_bond_site_symmetry_2
_geom_bond_publ_flag
Co1 N2 2.0982(12) . ?
Co1 N14 2.1731(12) . ?
Co1 N6 2.1751(13) . ?
Co1 Cl21 2.2999(4) . ?
Co1 Cl20 2.3435(4) . ?
N2 O19 1.4426(15) . ?
N2 C3 1.4845(19) . ?
N2 C11 1.4898(18) . ?
C3 C4 1.521(2) . ?
C4 C5 1.506(2) . ?
C5 N6 1.3465(19) . ?
C5 C10 1.393(2) . ?
N6 C7 1.350(2) . ?
C7 C8 1.384(2) . ?
C8 C9 1.393(3) . ?
C9 C10 1.376(3) . ?
C11 C12 1.510(2) . ?
C12 C13 1.501(2) . ?
C13 N14 1.3452(19) . ?
C13 C18 1.397(2) . ?
N14 C15 1.3491(19) . ?
C15 C16 1.375(2) . ?
C16 C17 1.391(2) . ?
C17 C18 1.379(2) . ?
O19 H19 0.92(2) . ?

loop_
_geom_hbond_atom_site_label_D
_geom_hbond_atom_site_label_H
_geom_hbond_atom_site_label_A
_geom_hbond_distance_DH
_geom_hbond_distance_HA
_geom_hbond_distance_DA
_geom_hbond_angle_DHA
_geom_hbond_site_symmetry_A
O19 H19 Cl20 0.92(2) 2.21(2) 3.1236(12) 174(2) 1_655
